data_7216740
loop_
_publ_author_name
'Pal, Souvik'
'Jana, Partha P.'
'Nayek, Hari Pada'

_publ_section_title
;
 Mononuclear complexes and a coordination polymer of the 2-pyridylamino
 (NH2Py) functionalized P(v) ligand
;
_journal_issue 51
_journal_name_full 'RSC Advances'
_journal_page_first 26902
_journal_paper_doi 10.1039/c4ra02258k
_journal_volume 4
_journal_year 2014
_chemical_formula_moiety 'C20 H20 Co N8 O4 P2'
_chemical_formula_sum 'C20 H20 Co N8 O4 P2'
_chemical_formula_weight 557.31
_chemical_name_systematic
; 
 ? 
;
_space_group_IT_number 142
_symmetry_cell_setting tetragonal
_symmetry_space_group_name_Hall '-I 4bd 2c'
_symmetry_space_group_name_H-M 'I 41/a c d :2'
_atom_sites_solution_hydrogens geom
_atom_sites_solution_primary direct
_atom_sites_solution_secondary difmap
_audit_creation_method SHELXL-97
_cell_angle_alpha 90.00
_cell_angle_beta 90.00
_cell_angle_gamma 90.00
_cell_formula_units_Z 16
_cell_length_a 19.4697(9)
_cell_length_b 19.4697(9)
_cell_length_c 25.782(2)
_cell_measurement_reflns_used 1045
_cell_measurement_temperature 293(2)
_cell_measurement_theta_max 28.9462
_cell_measurement_theta_min 2.9532
_cell_volume 9773.2(10)
_computing_structure_refinement 'SHELXL-97 (Sheldrick, 1997)'
_computing_structure_solution 'SHELXS-97 (Sheldrick, 1990)'
_diffrn_ambient_temperature 293(2)
_diffrn_measured_fraction_theta_full 0.992
_diffrn_measured_fraction_theta_max 0.992
_diffrn_radiation_monochromator graphite
_diffrn_radiation_source 'fine-focus sealed tube'
_diffrn_radiation_type MoK\a
_diffrn_radiation_wavelength 0.71073
_diffrn_reflns_av_R_equivalents 0.2486
_diffrn_reflns_av_sigmaI/netI 0.1762
_diffrn_reflns_limit_h_max 24
_diffrn_reflns_limit_h_min -24
_diffrn_reflns_limit_k_max 24
_diffrn_reflns_limit_k_min -24
_diffrn_reflns_limit_l_max 31
_diffrn_reflns_limit_l_min -32
_diffrn_reflns_number 20237
_diffrn_reflns_theta_full 27.00
_diffrn_reflns_theta_max 27.00
_diffrn_reflns_theta_min 2.96
_exptl_absorpt_coefficient_mu 0.877
_exptl_absorpt_correction_type none
_exptl_crystal_colour pink
_exptl_crystal_density_diffrn 1.515
_exptl_crystal_density_method 'not measured'
_exptl_crystal_description block
_exptl_crystal_F_000 4560
_exptl_crystal_size_max 0.16
_exptl_crystal_size_mid 0.14
_exptl_crystal_size_min 0.12
_refine_diff_density_max 0.588
_refine_diff_density_min -0.447
_refine_diff_density_rms 0.072
_refine_ls_extinction_method none
_refine_ls_goodness_of_fit_ref 0.996
_refine_ls_hydrogen_treatment mixed
_refine_ls_matrix_type full
_refine_ls_number_parameters 168
_refine_ls_number_reflns 2657
_refine_ls_number_restraints 0
_refine_ls_restrained_S_all 0.996
_refine_ls_R_factor_all 0.2323
_refine_ls_R_factor_gt 0.0980
_refine_ls_shift/su_max 0.000
_refine_ls_shift/su_mean 0.000
_refine_ls_structure_factor_coef Fsqd
_refine_ls_weighting_details 'calc w=1/[\s^2^(Fo^2^)+(0.0000P)^2^+0.0000P] where P=(Fo^2^+2Fc^2^)/3'
_refine_ls_weighting_scheme calc
_refine_ls_wR_factor_gt 0.0836
_refine_ls_wR_factor_ref 0.1044
_reflns_number_gt 1134
_reflns_number_total 2657
_reflns_threshold_expression >2sigma(I)
_cod_data_source_file c4ra02258k2.cif
_cod_data_source_block shelxl
_cod_depositor_comments
;
The following automatic conversions were performed:

'_symmetry_cell_setting' value 'Tetragonal' changed to 'tetragonal'
according to
/usr/data/users/saulius/crontab/automatic-downloads/rss-feeds/RSC/lib/dictionaries/cif_core.dic
dictionary named 'cif_core.dic' version 2.4.2 from 2011-04-26.

Automatic conversion script
Id: cif_fix_values 2281 2013-09-26 08:29:07Z andrius 
;
_cod_original_cell_volume 9773.0(10)
_cod_original_sg_symbol_H-M 'I 41/a c d'
_cod_database_code 7216740

loop_
_symmetry_equiv_pos_as_xyz
'x, y, z'
'-x, -y+1/2, z'
'x, -y, -z+1/2'
'-x+1/2, y, -z'
'-y+1/4, -x+1/4, -z+1/4'
'y+3/4, x+1/4, -z+1/4'
'y+1/4, -x+1/4, z+3/4'
'-y+1/4, x+3/4, z+1/4'
'x+1/2, y+1/2, z+1/2'
'-x+1/2, -y+1, z+1/2'
'x+1/2, -y+1/2, -z+1'
'-x+1, y+1/2, -z+1/2'
'-y+3/4, -x+3/4, -z+3/4'
'y+5/4, x+3/4, -z+3/4'
'y+3/4, -x+3/4, z+5/4'
'-y+3/4, x+5/4, z+3/4'
'-x, -y, -z'
'x, y-1/2, -z'
'-x, y, z-1/2'
'x-1/2, -y, z'
'y-1/4, x-1/4, z-1/4'
'-y-3/4, -x-1/4, z-1/4'
'-y-1/4, x-1/4, -z-3/4'
'y-1/4, -x-3/4, -z-1/4'
'-x+1/2, -y+1/2, -z+1/2'
'x+1/2, y, -z+1/2'
'-x+1/2, y+1/2, z'
'x, -y+1/2, z+1/2'
'y+1/4, x+1/4, z+1/4'
'-y-1/4, -x+1/4, z+1/4'
'-y+1/4, x+1/4, -z-1/4'
'y+1/4, -x-1/4, -z+1/4'

loop_
_atom_site_label
_atom_site_type_symbol
_atom_site_fract_x
_atom_site_fract_y
_atom_site_fract_z
_atom_site_U_iso_or_equiv
_atom_site_adp_type
_atom_site_occupancy
_atom_site_symmetry_multiplicity
_atom_site_calc_flag
_atom_site_refinement_flags
C1 C 0.4505(3) -0.0933(3) 0.4124(3) 0.059(2) Uani 1 1 d .
H1 H 0.4557 -0.1252 0.4389 0.070 Uiso 1 1 calc R
C2 C 0.4344(3) -0.1176(4) 0.3644(3) 0.070(2) Uani 1 1 d .
H2 H 0.4290 -0.1643 0.3582 0.085 Uiso 1 1 calc R
C3 C 0.4264(3) -0.0696(4) 0.3255(3) 0.069(2) Uani 1 1 d .
H3 H 0.4164 -0.0840 0.2919 0.083 Uiso 1 1 calc R
C4 C 0.4328(3) -0.0027(4) 0.3356(2) 0.0547(19) Uani 1 1 d .
H4 H 0.4266 0.0296 0.3094 0.066 Uiso 1 1 calc R
C5 C 0.4490(3) 0.0185(3) 0.3863(2) 0.0409(16) Uani 1 1 d .
C6 C 0.6017(3) 0.1177(3) 0.4522(2) 0.0444(17) Uani 1 1 d .
C7 C 0.6659(4) 0.1447(4) 0.4409(2) 0.064(2) Uani 1 1 d .
H7 H 0.6714 0.1919 0.4372 0.077 Uiso 1 1 calc R
C8 C 0.7207(4) 0.1023(4) 0.4351(3) 0.078(2) Uani 1 1 d .
H8 H 0.7636 0.1200 0.4266 0.094 Uiso 1 1 calc R
C9 C 0.7114(4) 0.0320(4) 0.4420(3) 0.077(2) Uani 1 1 d .
H9 H 0.7476 0.0014 0.4377 0.092 Uiso 1 1 calc R
C10 C 0.6476(4) 0.0095(3) 0.4552(2) 0.0571(19) Uani 1 1 d .
H10 H 0.6418 -0.0373 0.4608 0.068 Uiso 1 1 calc R
N1 N 0.4596(2) -0.0260(3) 0.42458(17) 0.0448(14) Uani 1 1 d .
N2 N 0.4563(3) 0.0885(3) 0.39605(18) 0.0490(16) Uani 1 1 d .
N3 N 0.5444(3) 0.1602(3) 0.4543(2) 0.0531(17) Uani 1 1 d .
N4 N 0.5917(3) 0.0507(3) 0.46059(18) 0.0463(14) Uani 1 1 d .
O1 O 0.42212(19) 0.19863(19) 0.44395(14) 0.0487(12) Uani 1 1 d .
O2 O 0.44641(18) 0.08896(17) 0.49513(13) 0.0436(11) Uani 1 1 d .
P1 P 0.46299(9) 0.13495(8) 0.45050(7) 0.0438(5) Uani 1 1 d .
Co1 Co 0.5000 0.0000 0.5000 0.0418(3) Uani 1 2 d S
H2C H 0.452(2) 0.109(2) 0.3661(15) 0.020(15) Uiso 1 1 d .
H3C H 0.559(3) 0.201(3) 0.450(2) 0.06(2) Uiso 1 1 d .

loop_
_atom_site_aniso_label
_atom_site_aniso_U_11
_atom_site_aniso_U_22
_atom_site_aniso_U_33
_atom_site_aniso_U_23
_atom_site_aniso_U_13
_atom_site_aniso_U_12
C1 0.076(5) 0.034(4) 0.066(5) 0.011(4) -0.013(4) -0.005(4)
C2 0.102(7) 0.052(5) 0.058(5) -0.013(5) -0.033(5) -0.012(4)
C3 0.086(6) 0.074(6) 0.048(5) -0.015(5) -0.017(4) -0.020(5)
C4 0.068(5) 0.052(5) 0.044(4) -0.002(4) -0.026(4) -0.016(4)
C5 0.049(4) 0.028(4) 0.046(4) -0.001(3) -0.009(3) -0.006(3)
C6 0.043(5) 0.042(4) 0.048(4) -0.002(4) -0.013(4) -0.010(4)
C7 0.057(5) 0.055(5) 0.081(5) 0.011(4) -0.005(5) -0.016(4)
C8 0.049(5) 0.095(7) 0.091(6) 0.018(6) 0.011(5) -0.006(5)
C9 0.067(6) 0.074(6) 0.090(6) 0.020(5) 0.013(5) 0.009(5)
C10 0.059(5) 0.053(5) 0.059(5) 0.020(4) 0.004(4) 0.003(4)
N1 0.061(4) 0.034(3) 0.039(3) 0.006(3) -0.006(3) -0.002(3)
N2 0.074(4) 0.043(4) 0.030(3) 0.013(3) -0.013(3) -0.001(3)
N3 0.055(4) 0.037(4) 0.068(4) 0.019(3) -0.009(3) -0.010(3)
N4 0.051(4) 0.038(4) 0.050(4) 0.010(3) -0.004(3) -0.002(3)
O1 0.062(3) 0.035(3) 0.049(3) 0.005(2) -0.016(2) -0.002(2)
O2 0.057(3) 0.035(2) 0.039(2) 0.007(2) -0.005(2) 0.002(2)
P1 0.0540(12) 0.0311(10) 0.0464(11) 0.0062(10) -0.0079(10) -0.0027(10)
Co1 0.0540(8) 0.0312(7) 0.0401(6) 0.0050(6) -0.0058(7) 0.0009(7)

loop_
_atom_type_symbol
_atom_type_description
_atom_type_scat_dispersion_real
_atom_type_scat_dispersion_imag
_atom_type_scat_source
C C 0.0033 0.0016 'International Tables Vol C Tables 4.2.6.8 and 6.1.1.4'
H H 0.0000 0.0000 'International Tables Vol C Tables 4.2.6.8 and 6.1.1.4'
N N 0.0061 0.0033 'International Tables Vol C Tables 4.2.6.8 and 6.1.1.4'
O O 0.0106 0.0060 'International Tables Vol C Tables 4.2.6.8 and 6.1.1.4'
P P 0.1023 0.0942 'International Tables Vol C Tables 4.2.6.8 and 6.1.1.4'
Co Co 0.3494 0.9721 'International Tables Vol C Tables 4.2.6.8 and 6.1.1.4'

loop_
_geom_angle_atom_site_label_1
_geom_angle_atom_site_label_2
_geom_angle_atom_site_label_3
_geom_angle
_geom_angle_site_symmetry_1
_geom_angle_site_symmetry_3
N1 C1 C2 125.2(6) . .
C1 C2 C3 116.8(6) . .
C4 C3 C2 120.6(6) . .
C3 C4 C5 119.2(6) . .
N1 C5 N2 119.2(6) . .
N1 C5 C4 122.2(5) . .
N2 C5 C4 118.5(6) . .
N4 C6 C7 122.3(6) . .
N4 C6 N3 117.3(6) . .
C7 C6 N3 120.4(6) . .
C8 C7 C6 120.2(7) . .
C7 C8 C9 118.8(7) . .
C10 C9 C8 117.8(7) . .
N4 C10 C9 124.5(6) . .
C5 N1 C1 115.9(5) . .
C5 N1 Co1 124.9(4) . .
C1 N1 Co1 118.9(4) . .
C5 N2 P1 133.4(4) . .
C6 N3 P1 125.9(4) . .
C6 N4 C10 116.4(5) . .
C6 N4 Co1 127.5(5) . .
C10 N4 Co1 114.6(4) . .
P1 O2 Co1 116.7(2) . .
O1 P1 O2 118.2(2) . .
O1 P1 N3 105.7(3) . .
O2 P1 N3 109.8(3) . .
O1 P1 N2 108.3(2) . .
O2 P1 N2 107.8(2) . .
N3 P1 N2 106.4(3) . .
O2 Co1 O2 180.0 . 17_656
O2 Co1 N1 87.55(17) . .
O2 Co1 N1 92.45(17) 17_656 .
O2 Co1 N1 92.45(17) . 17_656
O2 Co1 N1 87.55(17) 17_656 17_656
N1 Co1 N1 180.00(10) . 17_656
O2 Co1 N4 90.32(17) . .
O2 Co1 N4 89.68(17) 17_656 .
N1 Co1 N4 89.19(17) . .
N1 Co1 N4 90.81(17) 17_656 .
O2 Co1 N4 89.68(17) . 17_656
O2 Co1 N4 90.32(17) 17_656 17_656
N1 Co1 N4 90.81(17) . 17_656
N1 Co1 N4 89.19(17) 17_656 17_656
N4 Co1 N4 180.0(2) . 17_656

loop_
_geom_bond_atom_site_label_1
_geom_bond_atom_site_label_2
_geom_bond_distance
_geom_bond_site_symmetry_2
C1 N1 1.358(6) .
C1 C2 1.361(7) .
C2 C3 1.380(8) .
C3 C4 1.334(8) .
C4 C5 1.407(7) .
C5 N1 1.330(6) .
C5 N2 1.393(7) .
C6 N4 1.337(6) .
C6 C7 1.386(7) .
C6 N3 1.390(7) .
C7 C8 1.356(8) .
C8 C9 1.393(8) .
C9 C10 1.361(8) .
C10 N4 1.359(7) .
N1 Co1 2.158(4) .
N2 P1 1.675(5) .
N3 P1 1.663(5) .
N4 Co1 2.280(5) .
O1 P1 1.483(4) .
O2 P1 1.493(3) .
O2 Co1 2.026(3) .
Co1 O2 2.026(3) 17_656
Co1 N1 2.158(4) 17_656
Co1 N4 2.280(5) 17_656
